data_1515732
loop_
_publ_author_name
'Kuzmanich, Gregory'
'Natarajan, Arunkumar'
'Shi, Yanhui'
'Patrick, Brian O.'
'Scheffer, John R.'
'Garcia-Garibay, Miguel A'

_publ_section_title
;
 Stable radicals during photodecarbonylations of trityl-alkyl ketones
 enable solid state reactions through primary and secondary radical
 centers.
;
_journal_issue 11
_journal_name_full
'Photochemical &amp; photobiological sciences : Official journal of the European Photochemistry Association and the European Society for Photobiology'
_journal_page_first 1731
_journal_page_last 1734
_journal_paper_doi 10.1039/c1pp05240c
_journal_volume 10
_journal_year 2011
_chemical_formula_sum 'C24 H24 O'
_chemical_formula_weight 328.43
_chemical_name_systematic
;
?
;
_space_group_IT_number 9
_symmetry_cell_setting monoclinic
_symmetry_space_group_name_Hall 'C -2yc'
_symmetry_space_group_name_H-M 'C 1 c 1'
_atom_sites_solution_hydrogens geom
_atom_sites_solution_primary direct
_atom_sites_solution_secondary difmap
_audit_creation_method SHELXL-97
_cell_angle_alpha 90.00
_cell_angle_beta 119.895(6)
_cell_angle_gamma 90.00
_cell_formula_units_Z 4
_cell_length_a 16.034(2)
_cell_length_b 8.5909(7)
_cell_length_c 15.611(2)
_cell_measurement_reflns_used 4678
_cell_measurement_temperature 173(2)
_cell_measurement_theta_max 27.33
_cell_measurement_theta_min 2.74
_cell_volume 1864.2(4)
_computing_structure_refinement 'SHELXL-97 (Sheldrick, 1997)'
_diffrn_ambient_temperature 173(2)
_diffrn_measured_fraction_theta_full 0.903
_diffrn_measured_fraction_theta_max 0.903
_diffrn_measurement_device_type 'Rigaku/ADSC CCD'
_diffrn_measurement_method 'area detector'
_diffrn_radiation_monochromator graphite
_diffrn_radiation_source 'fine-focus sealed tube'
_diffrn_radiation_type MoK\a
_diffrn_radiation_wavelength 0.71073
_diffrn_reflns_av_R_equivalents 0.0179
_diffrn_reflns_av_sigmaI/netI 0.0251
_diffrn_reflns_limit_h_max 20
_diffrn_reflns_limit_h_min 0
_diffrn_reflns_limit_k_max 11
_diffrn_reflns_limit_k_min -10
_diffrn_reflns_limit_l_max 17
_diffrn_reflns_limit_l_min -20
_diffrn_reflns_number 3385
_diffrn_reflns_theta_full 27.54
_diffrn_reflns_theta_max 27.54
_diffrn_reflns_theta_min 2.80
_exptl_absorpt_coefficient_mu 0.069
_exptl_absorpt_correction_T_max 0.983
_exptl_absorpt_correction_T_min 0.695
_exptl_absorpt_correction_type multi-scan
_exptl_crystal_colour colourless
_exptl_crystal_density_diffrn 1.170
_exptl_crystal_density_method 'not measured'
_exptl_crystal_description needle
_exptl_crystal_F_000 704
_exptl_crystal_size_max 0.45
_exptl_crystal_size_mid 0.25
_exptl_crystal_size_min 0.25
_refine_diff_density_max 0.145
_refine_diff_density_min -0.154
_refine_diff_density_rms 0.028
_refine_ls_abs_structure_details 'Flack H D (1983), Acta Cryst. A39, 876-881'
_refine_ls_abs_structure_Flack -0.7(15)
_refine_ls_extinction_method none
_refine_ls_goodness_of_fit_ref 1.027
_refine_ls_hydrogen_treatment constr
_refine_ls_matrix_type full
_refine_ls_number_parameters 229
_refine_ls_number_reflns 1946
_refine_ls_number_restraints 2
_refine_ls_restrained_S_all 1.026
_refine_ls_R_factor_all 0.0365
_refine_ls_R_factor_gt 0.0321
_refine_ls_shift/su_max 0.000
_refine_ls_shift/su_mean 0.000
_refine_ls_structure_factor_coef Fsqd
_refine_ls_weighting_details 'calc w=1/[\s^2^(Fo^2^)+(0.0526P)^2^+0.0000P] where P=(Fo^2^+2Fc^2^)/3'
_refine_ls_weighting_scheme calc
_refine_ls_wR_factor_gt 0.0752
_refine_ls_wR_factor_ref 0.0764
_reflns_number_gt 1751
_reflns_number_total 1946
_reflns_threshold_expression >2sigma(I)
_cod_data_source_file c1pp05240c.txt
_cod_data_source_block 1d
_cod_original_sg_symbol_H-M Cc
_cod_database_code 1515732

loop_
_symmetry_equiv_pos_as_xyz
'x, y, z'
'x, -y, z+1/2'
'x+1/2, y+1/2, z'
'x+1/2, -y+1/2, z+1/2'

loop_
_atom_site_label
_atom_site_type_symbol
_atom_site_fract_x
_atom_site_fract_y
_atom_site_fract_z
_atom_site_U_iso_or_equiv
_atom_site_adp_type
_atom_site_occupancy
_atom_site_symmetry_multiplicity
_atom_site_calc_flag
_atom_site_refinement_flags
C1 C 0.57506(13) 0.1453(2) 0.28309(12) 0.0236(4) Uani 1 1 d .
C2 C 0.66170(14) 0.2586(2) 0.33940(14) 0.0304(4) Uani 1 1 d .
C3 C 0.62174(17) 0.4091(2) 0.35884(17) 0.0420(5) Uani 1 1 d .
H3A H 0.6751 0.4787 0.4008 0.063 Uiso 1 1 calc R
H3B H 0.5854 0.3837 0.3922 0.063 Uiso 1 1 calc R
H3C H 0.5792 0.4609 0.2959 0.063 Uiso 1 1 calc R
C4 C 0.72796(17) 0.1818(3) 0.43984(16) 0.0485(6) Uani 1 1 d .
H4A H 0.7539 0.0847 0.4296 0.073 Uiso 1 1 calc R
H4B H 0.6912 0.1592 0.4731 0.073 Uiso 1 1 calc R
H4C H 0.7810 0.2525 0.4808 0.073 Uiso 1 1 calc R
C5 C 0.72150(16) 0.3009(3) 0.29088(18) 0.0454(5) Uani 1 1 d .
H5A H 0.7755 0.3672 0.3357 0.068 Uiso 1 1 calc R
H5B H 0.6810 0.3569 0.2290 0.068 Uiso 1 1 calc R
H5C H 0.7461 0.2055 0.2769 0.068 Uiso 1 1 calc R
C6 C 0.55582(13) 0.04331(18) 0.19081(13) 0.0222(3) Uani 1 1 d .
C7 C 0.46647(13) -0.0594(2) 0.16090(12) 0.0240(4) Uani 1 1 d .
C8 C 0.46554(15) -0.2204(2) 0.14856(14) 0.0324(4) Uani 1 1 d .
H8 H 0.5229 -0.2728 0.1618 0.039 Uiso 1 1 calc R
C9 C 0.38091(18) -0.3045(3) 0.11690(18) 0.0447(5) Uani 1 1 d .
H9 H 0.3812 -0.4140 0.1085 0.054 Uiso 1 1 calc R
C10 C 0.29735(18) -0.2321(3) 0.09764(17) 0.0457(6) Uani 1 1 d .
H10 H 0.2403 -0.2912 0.0767 0.055 Uiso 1 1 calc R
C11 C 0.29633(15) -0.0724(3) 0.10880(14) 0.0379(5) Uani 1 1 d .
H11 H 0.2386 -0.0213 0.0956 0.046 Uiso 1 1 calc R
C12 C 0.38002(14) 0.0126(2) 0.13933(14) 0.0304(4) Uani 1 1 d .
H12 H 0.3785 0.1224 0.1457 0.037 Uiso 1 1 calc R
C13 C 0.53009(12) 0.14355(19) 0.09906(13) 0.0226(4) Uani 1 1 d .
C14 C 0.51610(14) 0.0741(2) 0.01198(14) 0.0292(4) Uani 1 1 d .
H14 H 0.5253 -0.0350 0.0108 0.035 Uiso 1 1 calc R
C15 C 0.48914(14) 0.1608(2) -0.07260(14) 0.0333(5) Uani 1 1 d .
H15 H 0.4803 0.1110 -0.1309 0.040 Uiso 1 1 calc R
C16 C 0.47495(15) 0.3195(2) -0.07266(15) 0.0340(4) Uani 1 1 d .
H16 H 0.4583 0.3794 -0.1301 0.041 Uiso 1 1 calc R
C17 C 0.48514(16) 0.3900(2) 0.01106(16) 0.0355(5) Uani 1 1 d .
H17 H 0.4742 0.4987 0.0111 0.043 Uiso 1 1 calc R
C18 C 0.51155(14) 0.3024(2) 0.09596(14) 0.0289(4) Uani 1 1 d .
H18 H 0.5170 0.3521 0.1529 0.035 Uiso 1 1 calc R
C19 C 0.64761(13) -0.05736(19) 0.22722(13) 0.0246(4) Uani 1 1 d .
C20 C 0.67622(14) -0.1523(2) 0.31008(14) 0.0285(4) Uani 1 1 d .
H20 H 0.6378 -0.1566 0.3407 0.034 Uiso 1 1 calc R
C21 C 0.75991(15) -0.2405(2) 0.34832(15) 0.0342(5) Uani 1 1 d .
H21 H 0.7783 -0.3037 0.4049 0.041 Uiso 1 1 calc R
C22 C 0.81645(16) -0.2366(2) 0.30451(17) 0.0390(5) Uani 1 1 d .
H22 H 0.8734 -0.2974 0.3303 0.047 Uiso 1 1 calc R
C23 C 0.78910(16) -0.1433(2) 0.22278(17) 0.0413(5) Uani 1 1 d .
H23 H 0.8278 -0.1395 0.1925 0.050 Uiso 1 1 calc R
C24 C 0.70573(14) -0.0552(2) 0.18438(15) 0.0327(4) Uani 1 1 d .
H24 H 0.6879 0.0078 0.1278 0.039 Uiso 1 1 calc R
O1 O 0.52312(10) 0.12948(16) 0.31781(10) 0.0347(3) Uani 1 1 d .

loop_
_atom_site_aniso_label
_atom_site_aniso_U_11
_atom_site_aniso_U_22
_atom_site_aniso_U_33
_atom_site_aniso_U_23
_atom_site_aniso_U_13
_atom_site_aniso_U_12
C1 0.0289(10) 0.0194(8) 0.0253(9) 0.0034(7) 0.0155(8) 0.0042(7)
C2 0.0318(11) 0.0285(10) 0.0327(10) -0.0051(8) 0.0173(9) -0.0012(8)
C3 0.0511(14) 0.0283(11) 0.0467(12) -0.0109(9) 0.0243(11) -0.0025(10)
C4 0.0450(14) 0.0464(13) 0.0334(12) -0.0058(10) 0.0040(10) 0.0003(10)
C5 0.0368(13) 0.0505(13) 0.0547(14) -0.0154(11) 0.0273(11) -0.0168(10)
C6 0.0274(9) 0.0178(7) 0.0271(8) 0.0014(7) 0.0178(7) 0.0016(7)
C7 0.0296(10) 0.0236(9) 0.0224(8) 0.0016(7) 0.0156(8) -0.0012(7)
C8 0.0393(11) 0.0239(9) 0.0357(10) 0.0000(8) 0.0200(10) -0.0016(8)
C9 0.0524(14) 0.0298(10) 0.0487(13) -0.0006(10) 0.0228(11) -0.0139(11)
C10 0.0443(14) 0.0504(14) 0.0433(13) 0.0036(10) 0.0227(11) -0.0222(11)
C11 0.0300(11) 0.0535(13) 0.0344(11) 0.0092(10) 0.0191(9) -0.0019(9)
C12 0.0331(10) 0.0317(10) 0.0326(9) 0.0041(8) 0.0209(8) 0.0013(8)
C13 0.0248(9) 0.0203(8) 0.0276(9) 0.0014(8) 0.0168(8) -0.0004(7)
C14 0.0370(11) 0.0225(9) 0.0339(9) 0.0010(8) 0.0222(9) 0.0014(8)
C15 0.0387(12) 0.0404(12) 0.0288(9) -0.0003(8) 0.0229(9) -0.0012(9)
C16 0.0365(11) 0.0363(11) 0.0319(10) 0.0110(9) 0.0190(9) 0.0001(9)
C17 0.0420(12) 0.0237(9) 0.0406(10) 0.0072(9) 0.0204(10) 0.0028(9)
C18 0.0360(11) 0.0233(9) 0.0307(9) 0.0005(8) 0.0192(9) 0.0026(8)
C19 0.0284(9) 0.0176(8) 0.0320(9) -0.0004(7) 0.0182(8) 0.0011(7)
C20 0.0330(11) 0.0257(9) 0.0316(9) 0.0024(8) 0.0196(8) 0.0018(8)
C21 0.0388(12) 0.0279(10) 0.0343(10) 0.0060(8) 0.0171(9) 0.0083(8)
C22 0.0351(12) 0.0311(10) 0.0526(12) 0.0026(10) 0.0232(10) 0.0115(9)
C23 0.0469(13) 0.0354(11) 0.0616(14) 0.0067(10) 0.0421(12) 0.0113(9)
C24 0.0414(12) 0.0260(10) 0.0438(11) 0.0079(8) 0.0311(10) 0.0070(8)
O1 0.0426(8) 0.0361(7) 0.0382(7) -0.0058(6) 0.0298(7) -0.0043(6)

loop_
_atom_type_symbol
_atom_type_description
_atom_type_scat_dispersion_real
_atom_type_scat_dispersion_imag
_atom_type_scat_source
C C 0.0033 0.0016 'International Tables Vol C Tables 4.2.6.8 and 6.1.1.4'
H H 0.0000 0.0000 'International Tables Vol C Tables 4.2.6.8 and 6.1.1.4'
O O 0.0106 0.0060 'International Tables Vol C Tables 4.2.6.8 and 6.1.1.4'

loop_
_geom_angle_atom_site_label_1
_geom_angle_atom_site_label_2
_geom_angle_atom_site_label_3
_geom_angle
O1 C1 C2 115.93(15)
O1 C1 C6 118.85(16)
C2 C1 C6 125.07(15)
C5 C2 C4 108.74(19)
C5 C2 C3 108.86(18)
C4 C2 C3 107.68(17)
C5 C2 C1 118.04(16)
C4 C2 C1 105.98(16)
C3 C2 C1 107.11(16)
C2 C3 H3A 109.5
C2 C3 H3B 109.5
H3A C3 H3B 109.5
C2 C3 H3C 109.5
H3A C3 H3C 109.5
H3B C3 H3C 109.5
C2 C4 H4A 109.5
C2 C4 H4B 109.5
H4A C4 H4B 109.5
C2 C4 H4C 109.5
H4A C4 H4C 109.5
H4B C4 H4C 109.5
C2 C5 H5A 109.5
C2 C5 H5B 109.5
H5A C5 H5B 109.5
C2 C5 H5C 109.5
H5A C5 H5C 109.5
H5B C5 H5C 109.5
C13 C6 C7 105.08(14)
C13 C6 C19 114.71(14)
C7 C6 C19 111.14(12)
C13 C6 C1 112.20(13)
C7 C6 C1 108.84(14)
C19 C6 C1 104.88(14)
C8 C7 C12 117.67(18)
C8 C7 C6 123.55(17)
C12 C7 C6 118.67(16)
C9 C8 C7 120.3(2)
C9 C8 H8 119.8
C7 C8 H8 119.8
C10 C9 C8 121.1(2)
C10 C9 H9 119.4
C8 C9 H9 119.4
C9 C10 C11 119.6(2)
C9 C10 H10 120.2
C11 C10 H10 120.2
C10 C11 C12 119.7(2)
C10 C11 H11 120.2
C12 C11 H11 120.2
C11 C12 C7 121.56(19)
C11 C12 H12 119.2
C7 C12 H12 119.2
C18 C13 C14 117.20(16)
C18 C13 C6 122.25(15)
C14 C13 C6 120.31(14)
C15 C14 C13 121.39(16)
C15 C14 H14 119.3
C13 C14 H14 119.3
C16 C15 C14 120.30(18)
C16 C15 H15 119.8
C14 C15 H15 119.8
C17 C16 C15 119.52(18)
C17 C16 H16 120.2
C15 C16 H16 120.2
C16 C17 C18 120.11(18)
C16 C17 H17 119.9
C18 C17 H17 119.9
C13 C18 C17 121.38(18)
C13 C18 H18 119.3
C17 C18 H18 119.3
C24 C19 C20 117.56(16)
C24 C19 C6 123.84(16)
C20 C19 C6 118.56(15)
C21 C20 C19 121.07(17)
C21 C20 H20 119.5
C19 C20 H20 119.5
C22 C21 C20 120.38(18)
C22 C21 H21 119.8
C20 C21 H21 119.8
C23 C22 C21 119.13(18)
C23 C22 H22 120.4
C21 C22 H22 120.4
C22 C23 C24 120.71(19)
C22 C23 H23 119.6
C24 C23 H23 119.6
C23 C24 C19 121.14(18)
C23 C24 H24 119.4
C19 C24 H24 119.4

loop_
_geom_bond_atom_site_label_1
_geom_bond_atom_site_label_2
_geom_bond_distance
C1 O1 1.207(2)
C1 C2 1.560(3)
C1 C6 1.580(2)
C2 C5 1.532(3)
C2 C4 1.537(3)
C2 C3 1.539(3)
C3 H3A 0.9800
C3 H3B 0.9800
C3 H3C 0.9800
C4 H4A 0.9800
C4 H4B 0.9800
C4 H4C 0.9800
C5 H5A 0.9800
C5 H5B 0.9800
C5 H5C 0.9800
C6 C13 1.541(2)
C6 C7 1.543(3)
C6 C19 1.550(2)
C7 C8 1.395(3)
C7 C12 1.397(3)
C8 C9 1.393(3)
C8 H8 0.9500
C9 C10 1.368(4)
C9 H9 0.9500
C10 C11 1.384(3)
C10 H10 0.9500
C11 C12 1.387(3)
C11 H11 0.9500
C12 H12 0.9500
C13 C18 1.392(2)
C13 C14 1.396(3)
C14 C15 1.384(3)
C14 H14 0.9500
C15 C16 1.382(3)
C15 H15 0.9500
C16 C17 1.374(3)
C16 H16 0.9500
C17 C18 1.394(3)
C17 H17 0.9500
C18 H18 0.9500
C19 C24 1.392(2)
C19 C20 1.399(3)
C20 C21 1.390(3)
C20 H20 0.9500
C21 C22 1.382(3)
C21 H21 0.9500
C22 C23 1.380(3)
C22 H22 0.9500
C23 C24 1.386(3)
C23 H23 0.9500
C24 H24 0.9500

loop_
_geom_torsion_atom_site_label_1
_geom_torsion_atom_site_label_2
_geom_torsion_atom_site_label_3
_geom_torsion_atom_site_label_4
_geom_torsion
O1 C1 C2 C5 -171.52(18)
C6 C1 C2 C5 13.1(3)
O1 C1 C2 C4 66.4(2)
C6 C1 C2 C4 -108.94(19)
O1 C1 C2 C3 -48.4(2)
C6 C1 C2 C3 136.30(17)
O1 C1 C6 C13 117.41(17)
C2 C1 C6 C13 -67.4(2)
O1 C1 C6 C7 1.5(2)
C2 C1 C6 C7 176.77(16)
O1 C1 C6 C19 -117.46(17)
C2 C1 C6 C19 57.76(19)
C13 C6 C7 C8 112.07(18)
C19 C6 C7 C8 -12.6(2)
C1 C6 C7 C8 -127.58(17)
C13 C6 C7 C12 -64.10(18)
C19 C6 C7 C12 171.27(14)
C1 C6 C7 C12 56.26(19)
C12 C7 C8 C9 -0.7(3)
C6 C7 C8 C9 -176.94(18)
C7 C8 C9 C10 -0.3(3)
C8 C9 C10 C11 0.6(4)
C9 C10 C11 C12 0.0(3)
C10 C11 C12 C7 -1.1(3)
C8 C7 C12 C11 1.4(3)
C6 C7 C12 C11 177.81(16)
C7 C6 C13 C18 108.63(18)
C19 C6 C13 C18 -129.02(18)
C1 C6 C13 C18 -9.5(2)
C7 C6 C13 C14 -65.6(2)
C19 C6 C13 C14 56.8(2)
C1 C6 C13 C14 176.31(16)
C18 C13 C14 C15 2.8(3)
C6 C13 C14 C15 177.35(17)
C13 C14 C15 C16 -0.3(3)
C14 C15 C16 C17 -1.8(3)
C15 C16 C17 C18 1.3(3)
C14 C13 C18 C17 -3.4(3)
C6 C13 C18 C17 -177.75(17)
C16 C17 C18 C13 1.3(3)
C13 C6 C19 C24 2.5(2)
C7 C6 C19 C24 121.47(19)
C1 C6 C19 C24 -121.09(18)
C13 C6 C19 C20 -179.88(16)
C7 C6 C19 C20 -60.9(2)
C1 C6 C19 C20 56.58(19)
C24 C19 C20 C21 0.3(3)
C6 C19 C20 C21 -177.49(18)
C19 C20 C21 C22 -0.4(3)
C20 C21 C22 C23 0.5(3)
C21 C22 C23 C24 -0.5(3)
C22 C23 C24 C19 0.4(3)
C20 C19 C24 C23 -0.3(3)
C6 C19 C24 C23 177.39(18)
